data_2221206
loop_
_publ_author_name
'Fun, Hoong-Kun'
'Chantrapromma, Suchada'
'Sujith, K. V.'
'Kalluraya, B.'

_publ_section_title
3-{1-[4-(2-Methylpropyl)phenyl]ethyl}-1-(morpholinomethyl)-4-(4-nitrobenzylideneamino)-1<i>H</i>-1,2,4-triazole-5(4<i>H</i>)-thione
_journal_coeditor_code TK2368
_journal_issue 3
_journal_name_full 'Acta Crystallographica Section E'
_journal_page_first o495
_journal_page_last o496
_journal_paper_doi 10.1107/S1600536809003870
_journal_volume 65
_journal_year 2009
_chemical_formula_iupac 'C26 H32 N6 O3 S'
_chemical_formula_moiety 'C26 H32 N6 O3 S'
_chemical_formula_sum 'C26 H32 N6 O3 S'
_chemical_formula_weight 508.65
_chemical_melting_point 387
_chemical_name_systematic
3-{1-[4-(2-Methylpropyl)phenyl]ethyl}-1-(morpholinomethyl)-4-(4-nitrobenzylideneamino)-1<i>H</i>-1,2,4-triazole-5(4<i>H</i>)-thione
_space_group_IT_number 2
_symmetry_cell_setting triclinic
_symmetry_space_group_name_Hall '-P 1'
_symmetry_space_group_name_H-M 'P -1'
_atom_sites_solution_hydrogens geom
_atom_sites_solution_primary direct
_atom_sites_solution_secondary difmap
_audit_creation_method SHELXL-97
_cell_angle_alpha 62.6560(10)
_cell_angle_beta 79.9070(10)
_cell_angle_gamma 78.3070(10)
_cell_formula_units_Z 4
_cell_length_a 10.31040(10)
_cell_length_b 16.9650(2)
_cell_length_c 17.1863(2)
_cell_measurement_reflns_used 15162
_cell_measurement_temperature 100.00(10)
_cell_measurement_theta_max 30.0
_cell_measurement_theta_min 1.3
_cell_volume 2603.16(6)
_computing_cell_refinement 'APEX2 (Bruker, 2005)'
_computing_data_collection 'APEX2 (Bruker, 2005)'
_computing_data_reduction 'SAINT (Bruker, 2005)'
_computing_molecular_graphics 'SHELXTL (Sheldrick, 2008)'
_computing_publication_material
;
SHELXTL (Sheldrick, 2008) and PLATON (Spek, 2003)
;
_computing_structure_refinement 'SHELXTL (Sheldrick, 2008)'
_computing_structure_solution 'SHELXTL (Sheldrick, 2008)'
_diffrn_ambient_temperature 100.00(10)
_diffrn_detector_area_resol_mean 8.33
_diffrn_measured_fraction_theta_full 0.999
_diffrn_measured_fraction_theta_max 0.999
_diffrn_measurement_device_type
;
Bruker APEXII CCD area-detector
;
_diffrn_measurement_method \w
_diffrn_radiation_monochromator graphite
_diffrn_radiation_source 'fine-focus sealed tube'
_diffrn_radiation_type MoK\a
_diffrn_radiation_wavelength 0.71073
_diffrn_reflns_av_R_equivalents 0.044
_diffrn_reflns_av_sigmaI/netI 0.046
_diffrn_reflns_limit_h_max 14
_diffrn_reflns_limit_h_min -14
_diffrn_reflns_limit_k_max 23
_diffrn_reflns_limit_k_min -23
_diffrn_reflns_limit_l_max 24
_diffrn_reflns_limit_l_min -24
_diffrn_reflns_number 50102
_diffrn_reflns_theta_full 30.0
_diffrn_reflns_theta_max 30.0
_diffrn_reflns_theta_min 1.3
_diffrn_standards_number 0
_exptl_absorpt_coefficient_mu 0.164
_exptl_absorpt_correction_T_max 0.976
_exptl_absorpt_correction_T_min 0.931
_exptl_absorpt_correction_type multi-scan
_exptl_absorpt_process_details '(SADABS; Bruker, 2005)'
_exptl_crystal_colour Yellow
_exptl_crystal_density_diffrn 1.298
_exptl_crystal_density_method 'not measured'
_exptl_crystal_description Block
_exptl_crystal_F_000 1080
_exptl_crystal_size_max 0.44
_exptl_crystal_size_mid 0.25
_exptl_crystal_size_min 0.15
_refine_diff_density_max 1.23
_refine_diff_density_min -0.55
_refine_ls_extinction_method none
_refine_ls_goodness_of_fit_ref 1.05
_refine_ls_hydrogen_treatment constr
_refine_ls_matrix_type full
_refine_ls_number_parameters 655
_refine_ls_number_reflns 15162
_refine_ls_number_restraints 0
_refine_ls_restrained_S_all 1.05
_refine_ls_R_factor_all 0.075
_refine_ls_R_factor_gt 0.054
_refine_ls_shift/su_max 0.001
_refine_ls_shift/su_mean 0.000
_refine_ls_structure_factor_coef Fsqd
_refine_ls_weighting_details 'calc w=1/[\s^2^(Fo^2^)+(0.079P)^2^+1.217P] where P=(Fo^2^+2Fc^2^)/3'
_refine_ls_weighting_scheme calc
_refine_ls_wR_factor_gt 0.142
_refine_ls_wR_factor_ref 0.161
_reflns_number_gt 11421
_reflns_number_total 15162
_reflns_threshold_expression I>2\s(I)
_cod_data_source_file tk2368.cif
_cod_data_source_block I
_cod_depositor_comments
;
The following automatic conversions were performed:
'_symmetry_cell_setting' value 'Triclinic' changed to 'triclinic'
according to '/home/saulius/struct/CIF-dictionaries/cif_core.dic'
dictionary named 'cif_core.dic' version 2.4.1 from 2010-06-29.

Automatic conversion script
Id: cif_fix_enum 1527 2010-12-29 10:47:43Z saulius 

The following automatic conversions were performed:

'_symmetry_cell_setting' value 'Triclinic' changed to 'triclinic'
according to /home/saulius/struct/CIF-dictionaries/cif_core.dic
dictionary named 'cif_core.dic' version 2.4.1 from 2010-06-29.

Automatic conversion script
Id: cif_fix_values 1715 2011-07-08 13:25:40Z adriana 
;
_cod_database_code 2221206
_cod_database_fobs_code 2221206

loop_
_symmetry_equiv_pos_as_xyz
'x, y, z'
'-x, -y, -z'

loop_
_atom_site_type_symbol
_atom_site_label
_atom_site_fract_x
_atom_site_fract_y
_atom_site_fract_z
_atom_site_U_iso_or_equiv
_atom_site_adp_type
_atom_site_calc_flag
_atom_site_refinement_flags
_atom_site_occupancy
_atom_site_disorder_assembly
_atom_site_disorder_group
S S1A 0.78547(5) 0.25240(3) 1.21421(3) 0.02654(11) Uani d . 1 . .
O O1A 1.29830(15) 0.18812(11) 1.04587(11) 0.0379(4) Uani d . 1 . .
O O2A 0.08384(14) 0.68658(9) 1.03927(10) 0.0290(3) Uani d . 1 . .
O O3A -0.01242(15) 0.60984(10) 1.00038(11) 0.0378(4) Uani d . 1 . .
N N1A 1.08560(15) 0.09773(11) 1.15711(11) 0.0242(3) Uani d . 1 . .
N N2A 0.84566(15) 0.14004(10) 1.13677(10) 0.0208(3) Uani d . 1 . .
N N3A 0.80185(15) 0.11781(10) 1.07871(10) 0.0215(3) Uani d . 1 . .
N N4A 0.67012(14) 0.23297(10) 1.09020(10) 0.0195(3) Uani d . 1 . .
N N5A 0.55767(15) 0.29644(10) 1.07082(10) 0.0211(3) Uani d . 1 . .
N N6A 0.08197(15) 0.62115(11) 1.02708(10) 0.0243(3) Uani d . 1 . .
C C1A 1.12567(19) 0.09867(15) 1.07070(14) 0.0300(4) Uani d . 1 . .
H H1AA 1.0737 0.1484 1.0268 0.036 Uiso calc R 1 . .
H H1AB 1.1101 0.0435 1.0722 0.036 Uiso calc R 1 . .
C C2A 1.2725(2) 0.10822(17) 1.04711(16) 0.0355(5) Uani d . 1 . .
H H2AA 1.3240 0.0569 1.0898 0.043 Uiso calc R 1 . .
H H2AB 1.3001 0.1094 0.9897 0.043 Uiso calc R 1 . .
C C3A 1.2609(2) 0.18562(15) 1.13062(15) 0.0311(4) Uani d . 1 . .
H H3AA 1.2803 0.2396 1.1299 0.037 Uiso calc R 1 . .
H H3AB 1.3129 0.1347 1.1734 0.037 Uiso calc R 1 . .
C C4A 1.11489(19) 0.17850(13) 1.15776(13) 0.0257(4) Uani d . 1 . .
H H4AA 1.0923 0.1753 1.2163 0.031 Uiso calc R 1 . .
H H4AB 1.0621 0.2311 1.1173 0.031 Uiso calc R 1 . .
C C5A 0.95186(18) 0.07875(12) 1.19086(12) 0.0241(4) Uani d . 1 . .
H H5AA 0.9341 0.0787 1.2482 0.029 Uiso calc R 1 . .
H H5AB 0.9472 0.0187 1.1995 0.029 Uiso calc R 1 . .
C C6A 0.76712(17) 0.20949(12) 1.14700(11) 0.0200(3) Uani d . 1 . .
C C7A 0.69639(17) 0.17506(12) 1.05098(11) 0.0200(3) Uani d . 1 . .
C C8A 0.53313(18) 0.35138(12) 1.10518(12) 0.0226(3) Uani d . 1 . .
H H8AA 0.5901 0.3483 1.1432 0.027 Uiso calc R 1 . .
C C9A 0.41469(17) 0.41923(12) 1.08419(11) 0.0206(3) Uani d . 1 . .
C C10A 0.39129(18) 0.47859(12) 1.12251(12) 0.0225(3) Uani d . 1 . .
H H10A 0.4492 0.4728 1.1612 0.027 Uiso calc R 1 . .
C C11A 0.28338(17) 0.54563(12) 1.10365(12) 0.0216(3) Uani d . 1 . .
H H11A 0.2685 0.5857 1.1283 0.026 Uiso calc R 1 . .
C C12A 0.19824(17) 0.55113(12) 1.04683(12) 0.0217(3) Uani d . 1 . .
C C13A 0.21717(19) 0.49364(13) 1.00776(13) 0.0255(4) Uani d . 1 . .
H H13A 0.1577 0.4992 0.9700 0.031 Uiso calc R 1 . .
C C14A 0.32678(18) 0.42769(13) 1.02631(12) 0.0241(4) Uani d . 1 . .
H H14A 0.3421 0.3888 1.0002 0.029 Uiso calc R 1 . .
C C15A 0.61192(17) 0.17984(12) 0.98601(12) 0.0215(3) Uani d . 1 . .
H H15A 0.5188 0.1954 1.0046 0.026 Uiso calc R 1 . .
C C16A 0.64620(17) 0.25239(12) 0.89457(12) 0.0209(3) Uani d . 1 . .
C C17A 0.54930(17) 0.32166(14) 0.84976(13) 0.0247(4) Uani d . 1 . .
H H17A 0.4632 0.3249 0.8768 0.030 Uiso calc R 1 . .
C C18A 0.57976(18) 0.38588(13) 0.76534(13) 0.0250(4) Uani d . 1 . .
H H18A 0.5136 0.4318 0.7366 0.030 Uiso calc R 1 . .
C C19A 0.70763(18) 0.38326(13) 0.72233(12) 0.0234(4) Uani d . 1 . .
C C20A 0.80489(18) 0.31444(13) 0.76766(12) 0.0241(4) Uani d . 1 . .
H H20A 0.8911 0.3117 0.7408 0.029 Uiso calc R 1 . .
C C21A 0.77525(17) 0.24982(13) 0.85243(12) 0.0225(3) Uani d . 1 . .
H H21A 0.8417 0.2044 0.8815 0.027 Uiso calc R 1 . .
C C22A 0.7373(2) 0.45101(14) 0.62909(13) 0.0306(4) Uani d . 1 . .
H H22A 0.8328 0.4506 0.6163 0.037 Uiso calc R 1 . .
H H22B 0.6977 0.5102 0.6232 0.037 Uiso calc R 1 . .
C C23A 0.6842(2) 0.43256(16) 0.56158(14) 0.0347(5) Uani d . 1 . .
H H23A 0.5879 0.4328 0.5757 0.042 Uiso calc R 1 . .
C C24A 0.7086(3) 0.5073(2) 0.46935(16) 0.0527(7) Uani d . 1 . .
H H24A 0.6723 0.4964 0.4279 0.079 Uiso calc R 1 . .
H H24B 0.8026 0.5086 0.4541 0.079 Uiso calc R 1 . .
H H24C 0.6663 0.5637 0.4679 0.079 Uiso calc R 1 . .
C C25A 0.7450(3) 0.34170(18) 0.56554(16) 0.0419(5) Uani d . 1 . .
H H25A 0.7098 0.3327 0.5226 0.063 Uiso calc R 1 . .
H H25B 0.7238 0.2956 0.6232 0.063 Uiso calc R 1 . .
H H25C 0.8398 0.3393 0.5534 0.063 Uiso calc R 1 . .
C C26A 0.6264(2) 0.08819(14) 0.98539(14) 0.0299(4) Uani d . 1 . .
H H26A 0.5989 0.0444 1.0429 0.045 Uiso calc R 1 . .
H H26B 0.7177 0.0706 0.9693 0.045 Uiso calc R 1 . .
H H26C 0.5717 0.0923 0.9435 0.045 Uiso calc R 1 . .
S S1B 0.41995(5) -0.06478(3) 0.71988(3) 0.02460(10) Uani d . 1 . .
O O1B 0.15427(15) 0.26352(11) 0.76303(12) 0.0394(4) Uani d . 1 . .
O O2B -0.0664(2) -0.15572(14) 0.39243(12) 0.0545(5) Uani d . 1 . .
O O3B 0.09808(18) -0.12340(11) 0.28982(11) 0.0414(4) Uani d . 1 . .
N N1B 0.39755(15) 0.14654(11) 0.76939(11) 0.0239(3) Uani d . 1 . .
N N2B 0.49615(14) 0.10079(10) 0.65296(10) 0.0204(3) Uani d . 1 . .
N N3B 0.51644(15) 0.17613(10) 0.57463(10) 0.0212(3) Uani d . 1 . .
N N4B 0.42374(14) 0.08104(10) 0.55504(9) 0.0185(3) Uani d . 1 . .
N N5B 0.36838(14) 0.05378(10) 0.50452(10) 0.0194(3) Uani d . 1 . .
N N6B 0.0391(2) -0.12622(12) 0.35983(12) 0.0340(4) Uani d . 1 . .
C C1B 0.26918(18) 0.12013(14) 0.77168(13) 0.0262(4) Uani d . 1 . .
H H1BA 0.2721 0.0559 0.8069 0.031 Uiso calc R 1 . .
H H1BB 0.2526 0.1343 0.7125 0.031 Uiso calc R 1 . .
C C2B 0.1578(2) 0.16859(16) 0.81025(16) 0.0349(5) Uani d . 1 . .
H H2BA 0.0735 0.1527 0.8085 0.042 Uiso calc R 1 . .
H H2BB 0.1699 0.1497 0.8713 0.042 Uiso calc R 1 . .
C C3B 0.2782(2) 0.28701(16) 0.76481(17) 0.0366(5) Uani d . 1 . .
H H3BA 0.2941 0.2676 0.8253 0.044 Uiso calc R 1 . .
H H3BB 0.2746 0.3517 0.7344 0.044 Uiso calc R 1 . .
C C4B 0.3912(2) 0.24449(13) 0.72165(14) 0.0290(4) Uani d . 1 . .
H H4BA 0.3769 0.2645 0.6607 0.035 Uiso calc R 1 . .
H H4BB 0.4744 0.2620 0.7229 0.035 Uiso calc R 1 . .
C C5B 0.50905(18) 0.09861(13) 0.73837(12) 0.0236(4) Uani d . 1 . .
H H5BA 0.5209 0.0366 0.7822 0.028 Uiso calc R 1 . .
H H5BB 0.5886 0.1237 0.7329 0.028 Uiso calc R 1 . .
C C6B 0.44259(16) 0.03925(12) 0.64404(12) 0.0200(3) Uani d . 1 . .
C C7B 0.47454(16) 0.16148(12) 0.51579(12) 0.0185(3) Uani d . 1 . .
C C8B 0.28102(17) 0.00087(12) 0.54485(12) 0.0210(3) Uani d . 1 . .
H H8BA 0.2578 -0.0181 0.6049 0.025 Uiso calc R 1 . .
C C9B 0.21784(16) -0.02954(12) 0.49513(12) 0.0196(3) Uani d . 1 . .
C C10B 0.13500(18) -0.09569(13) 0.54181(13) 0.0243(4) Uani d . 1 . .
H H10B 0.1209 -0.1190 0.6028 0.029 Uiso calc R 1 . .
C C11B 0.07368(19) -0.12675(13) 0.49744(13) 0.0267(4) Uani d . 1 . .
H H11B 0.0164 -0.1695 0.5276 0.032 Uiso calc R 1 . .
C C12B 0.10036(19) -0.09221(13) 0.40720(13) 0.0252(4) Uani d . 1 . .
C C13B 0.18152(18) -0.02639(12) 0.35903(12) 0.0234(3) Uani d . 1 . .
H H13B 0.1974 -0.0047 0.2982 0.028 Uiso calc R 1 . .
C C14B 0.23843(17) 0.00630(12) 0.40353(12) 0.0216(3) Uani d . 1 . .
H H14B 0.2904 0.0522 0.3724 0.026 Uiso calc R 1 . .
C C15B 0.47645(17) 0.22221(12) 0.41892(12) 0.0199(3) Uani d . 1 . .
H H15B 0.5191 0.1867 0.3874 0.024 Uiso calc R 1 . .
C C16B 0.33609(17) 0.25916(11) 0.39207(11) 0.0190(3) Uani d . 1 . .
C C17B 0.29910(19) 0.26082(12) 0.31672(12) 0.0235(4) Uani d . 1 . .
H H17B 0.3607 0.2379 0.2832 0.028 Uiso calc R 1 . .
C C18B 0.17122(19) 0.29640(12) 0.29164(12) 0.0238(4) Uani d . 1 . .
H H18B 0.1487 0.2976 0.2410 0.029 Uiso calc R 1 . .
C C19B 0.07559(17) 0.33051(12) 0.34104(12) 0.0206(3) Uani d . 1 . .
C C20B 0.11367(18) 0.32937(13) 0.41542(12) 0.0236(4) Uani d . 1 . .
H H20B 0.0521 0.3523 0.4490 0.028 Uiso calc R 1 . .
C C21B 0.24170(18) 0.29470(13) 0.44049(12) 0.0230(3) Uani d . 1 . .
H H21B 0.2648 0.2952 0.4902 0.028 Uiso calc R 1 . .
C C22B -0.06331(17) 0.36802(12) 0.31357(12) 0.0226(3) Uani d . 1 . .
H H22C -0.1209 0.3726 0.3628 0.027 Uiso calc R 1 . .
H H22D -0.0955 0.3263 0.2999 0.027 Uiso calc R 1 . .
C C23B -0.07409(18) 0.46057(12) 0.23353(12) 0.0222(3) Uani d . 1 . .
H H23B -0.0204 0.4546 0.1830 0.027 Uiso calc R 1 . .
C C24B -0.21841(19) 0.49194(14) 0.21189(14) 0.0283(4) Uani d . 1 . .
H H24D -0.2249 0.5496 0.1619 0.042 Uiso calc R 1 . .
H H24E -0.2731 0.4962 0.2615 0.042 Uiso calc R 1 . .
H H24F -0.2481 0.4497 0.1986 0.042 Uiso calc R 1 . .
C C25B -0.02021(19) 0.52833(13) 0.25018(13) 0.0261(4) Uani d . 1 . .
H H25D -0.0315 0.5860 0.2005 0.039 Uiso calc R 1 . .
H H25E 0.0726 0.5094 0.2586 0.039 Uiso calc R 1 . .
H H25F -0.0678 0.5321 0.3019 0.039 Uiso calc R 1 . .
C C26B 0.55916(19) 0.29752(13) 0.39370(13) 0.0259(4) Uani d . 1 . .
H H26D 0.6477 0.2720 0.4106 0.039 Uiso calc R 1 . .
H H26E 0.5187 0.3337 0.4235 0.039 Uiso calc R 1 . .
H H26F 0.5628 0.3341 0.3313 0.039 Uiso calc R 1 . .

loop_
_atom_site_aniso_label
_atom_site_aniso_U_11
_atom_site_aniso_U_22
_atom_site_aniso_U_33
_atom_site_aniso_U_12
_atom_site_aniso_U_13
_atom_site_aniso_U_23
S1A 0.0317(2) 0.0282(2) 0.0251(2) -0.00099(19) -0.00806(19) -0.0156(2)
O1A 0.0279(7) 0.0444(9) 0.0403(9) -0.0088(7) 0.0044(7) -0.0188(8)
O2A 0.0319(7) 0.0213(6) 0.0328(8) -0.0038(6) -0.0056(6) -0.0101(6)
O3A 0.0293(7) 0.0294(8) 0.0534(10) -0.0063(6) -0.0183(7) -0.0113(7)
N1A 0.0240(7) 0.0240(8) 0.0242(8) -0.0025(6) -0.0026(6) -0.0104(7)
N2A 0.0237(7) 0.0205(7) 0.0192(7) -0.0059(6) -0.0021(6) -0.0085(6)
N3A 0.0242(7) 0.0228(7) 0.0204(7) -0.0082(6) 0.0006(6) -0.0108(6)
N4A 0.0207(7) 0.0215(7) 0.0179(7) -0.0060(6) 0.0000(5) -0.0096(6)
N5A 0.0204(7) 0.0215(7) 0.0207(7) -0.0044(6) 0.0000(6) -0.0089(6)
N6A 0.0233(7) 0.0216(7) 0.0225(8) -0.0067(6) -0.0038(6) -0.0031(6)
C1A 0.0236(9) 0.0387(11) 0.0324(11) -0.0002(8) -0.0019(8) -0.0214(9)
C2A 0.0245(9) 0.0480(13) 0.0381(12) 0.0005(9) -0.0016(8) -0.0252(11)
C3A 0.0263(9) 0.0316(10) 0.0369(11) -0.0060(8) -0.0009(8) -0.0162(9)
C4A 0.0260(9) 0.0228(9) 0.0274(10) -0.0034(7) -0.0023(7) -0.0103(8)
C5A 0.0261(9) 0.0208(8) 0.0221(9) -0.0023(7) -0.0035(7) -0.0067(7)
C6A 0.0222(8) 0.0194(8) 0.0170(8) -0.0052(7) -0.0015(6) -0.0059(7)
C7A 0.0211(8) 0.0222(8) 0.0185(8) -0.0086(7) 0.0036(6) -0.0101(7)
C8A 0.0242(8) 0.0251(9) 0.0199(8) -0.0063(7) -0.0010(7) -0.0102(7)
C9A 0.0219(8) 0.0225(8) 0.0181(8) -0.0078(7) 0.0013(6) -0.0085(7)
C10A 0.0235(8) 0.0260(9) 0.0213(9) -0.0050(7) -0.0042(7) -0.0118(7)
C11A 0.0229(8) 0.0223(8) 0.0212(8) -0.0063(7) -0.0006(7) -0.0102(7)
C12A 0.0210(8) 0.0211(8) 0.0211(8) -0.0077(7) -0.0006(7) -0.0063(7)
C13A 0.0276(9) 0.0281(9) 0.0236(9) -0.0084(8) -0.0056(7) -0.0108(8)
C14A 0.0278(9) 0.0271(9) 0.0217(9) -0.0081(7) -0.0019(7) -0.0127(8)
C15A 0.0188(7) 0.0277(9) 0.0237(9) -0.0064(7) 0.0001(7) -0.0156(8)
C16A 0.0202(8) 0.0257(9) 0.0232(9) -0.0044(7) -0.0017(7) -0.0158(7)
C17A 0.0161(7) 0.0379(10) 0.0291(10) -0.0031(7) -0.0017(7) -0.0229(9)
C18A 0.0223(8) 0.0303(9) 0.0271(9) 0.0031(7) -0.0087(7) -0.0169(8)
C19A 0.0253(8) 0.0270(9) 0.0219(9) -0.0046(7) -0.0033(7) -0.0135(8)
C20A 0.0200(8) 0.0302(9) 0.0249(9) -0.0032(7) 0.0005(7) -0.0156(8)
C21A 0.0194(8) 0.0235(8) 0.0253(9) 0.0006(7) -0.0024(7) -0.0128(7)
C22A 0.0358(10) 0.0306(10) 0.0243(10) -0.0064(9) -0.0033(8) -0.0103(8)
C23A 0.0316(10) 0.0495(13) 0.0220(10) -0.0044(10) -0.0032(8) -0.0151(9)
C24A 0.0591(16) 0.0597(17) 0.0254(12) -0.0043(14) -0.0077(11) -0.0072(11)
C25A 0.0485(13) 0.0537(15) 0.0329(12) -0.0124(12) 0.0026(10) -0.0271(11)
C26A 0.0302(9) 0.0316(10) 0.0365(11) -0.0084(8) 0.0002(8) -0.0218(9)
S1B 0.0269(2) 0.0210(2) 0.0219(2) -0.00602(17) 0.00018(17) -0.00583(18)
O1B 0.0294(7) 0.0398(9) 0.0595(11) 0.0027(7) -0.0061(7) -0.0330(8)
O2B 0.0632(12) 0.0635(12) 0.0423(10) -0.0376(10) -0.0172(9) -0.0123(9)
O3B 0.0617(11) 0.0308(8) 0.0368(9) -0.0003(8) -0.0182(8) -0.0170(7)
N1B 0.0223(7) 0.0268(8) 0.0259(8) -0.0030(6) -0.0033(6) -0.0143(7)
N2B 0.0200(7) 0.0225(7) 0.0187(7) -0.0027(6) -0.0006(6) -0.0097(6)
N3B 0.0208(7) 0.0199(7) 0.0230(8) -0.0015(6) -0.0017(6) -0.0102(6)
N4B 0.0186(6) 0.0204(7) 0.0169(7) -0.0041(6) -0.0004(5) -0.0084(6)
N5B 0.0189(6) 0.0196(7) 0.0206(7) -0.0023(6) -0.0041(6) -0.0090(6)
N6B 0.0496(11) 0.0242(8) 0.0289(9) -0.0095(8) -0.0165(8) -0.0060(7)
C1B 0.0246(9) 0.0281(9) 0.0293(10) -0.0051(8) -0.0015(7) -0.0153(8)
C2B 0.0279(10) 0.0427(12) 0.0428(13) -0.0046(9) 0.0005(9) -0.0278(11)
C3B 0.0344(11) 0.0352(11) 0.0511(14) -0.0029(9) -0.0021(10) -0.0296(11)
C4B 0.0318(10) 0.0255(9) 0.0338(11) -0.0052(8) -0.0006(8) -0.0170(8)
C5B 0.0228(8) 0.0274(9) 0.0228(9) -0.0019(7) -0.0051(7) -0.0125(8)
C6B 0.0168(7) 0.0232(8) 0.0194(8) -0.0033(6) 0.0013(6) -0.0097(7)
C7B 0.0157(7) 0.0190(8) 0.0216(8) -0.0017(6) 0.0005(6) -0.0106(7)
C8B 0.0201(8) 0.0239(8) 0.0195(8) -0.0032(7) -0.0005(6) -0.0102(7)
C9B 0.0173(7) 0.0190(8) 0.0219(8) -0.0016(6) -0.0030(6) -0.0086(7)
C10B 0.0243(8) 0.0241(9) 0.0205(9) -0.0064(7) -0.0035(7) -0.0047(7)
C11B 0.0289(9) 0.0215(9) 0.0265(10) -0.0083(7) -0.0076(8) -0.0042(7)
C12B 0.0280(9) 0.0224(9) 0.0259(9) -0.0040(7) -0.0087(7) -0.0089(7)
C13B 0.0260(8) 0.0226(8) 0.0199(8) -0.0029(7) -0.0030(7) -0.0079(7)
C14B 0.0191(8) 0.0207(8) 0.0223(9) -0.0037(7) -0.0011(7) -0.0071(7)
C15B 0.0205(8) 0.0181(8) 0.0206(8) -0.0029(6) 0.0006(6) -0.0090(7)
C16B 0.0219(8) 0.0155(7) 0.0192(8) -0.0046(6) 0.0007(6) -0.0074(6)
C17B 0.0281(9) 0.0229(8) 0.0201(9) -0.0012(7) -0.0001(7) -0.0118(7)
C18B 0.0296(9) 0.0233(9) 0.0209(9) -0.0024(7) -0.0052(7) -0.0112(7)
C19B 0.0220(8) 0.0169(8) 0.0210(8) -0.0054(6) -0.0014(7) -0.0058(7)
C20B 0.0229(8) 0.0258(9) 0.0226(9) -0.0019(7) 0.0006(7) -0.0124(7)
C21B 0.0240(8) 0.0264(9) 0.0214(9) -0.0022(7) -0.0013(7) -0.0138(7)
C22B 0.0213(8) 0.0240(8) 0.0225(9) -0.0070(7) -0.0022(7) -0.0086(7)
C23B 0.0224(8) 0.0233(8) 0.0195(8) -0.0014(7) -0.0008(7) -0.0092(7)
C24B 0.0260(9) 0.0302(10) 0.0289(10) 0.0015(8) -0.0071(8) -0.0137(8)
C25B 0.0250(9) 0.0228(9) 0.0286(10) -0.0035(7) -0.0003(7) -0.0105(8)
C26B 0.0237(8) 0.0232(9) 0.0289(10) -0.0068(7) -0.0003(7) -0.0091(8)

loop_
_atom_type_symbol
_atom_type_description
_atom_type_scat_dispersion_real
_atom_type_scat_dispersion_imag
_atom_type_scat_source
C C 0.0033 0.0016 'International Tables Vol C Tables 4.2.6.8 and 6.1.1.4'
H H 0.0000 0.0000 'International Tables Vol C Tables 4.2.6.8 and 6.1.1.4'
N N 0.0061 0.0033 'International Tables Vol C Tables 4.2.6.8 and 6.1.1.4'
O O 0.0106 0.0060 'International Tables Vol C Tables 4.2.6.8 and 6.1.1.4'
S S 0.1246 0.1234 'International Tables Vol C Tables 4.2.6.8 and 6.1.1.4'

loop_
_geom_angle_atom_site_label_1
_geom_angle_atom_site_label_2
_geom_angle_atom_site_label_3
_geom_angle_site_symmetry_1
_geom_angle_site_symmetry_3
_geom_angle
_geom_angle_publ_flag
C3A O1A C2A . . 109.53(17) ?
C5A N1A C1A . . 113.59(15) ?
C5A N1A C4A . . 114.12(14) ?
C1A N1A C4A . . 110.92(16) ?
C6A N2A N3A . . 113.39(14) ?
C6A N2A C5A . . 127.05(14) ?
N3A N2A C5A . . 118.50(14) ?
C7A N3A N2A . . 104.86(14) ?
N5A N4A C7A . . 118.58(14) ?
N5A N4A C6A . . 133.08(14) ?
C7A N4A C6A . . 108.27(14) ?
C8A N5A N4A . . 119.42(15) ?
O2A N6A O3A . . 123.82(16) ?
O2A N6A C12A . . 118.39(15) ?
O3A N6A C12A . . 117.78(15) ?
N1A C1A C2A . . 108.67(16) ?
N1A C1A H1AA . . 110.0 ?
C2A C1A H1AA . . 110.0 ?
N1A C1A H1AB . . 110.0 ?
C2A C1A H1AB . . 110.0 ?
H1AA C1A H1AB . . 108.3 ?
O1A C2A C1A . . 111.07(17) ?
O1A C2A H2AA . . 109.4 ?
C1A C2A H2AA . . 109.4 ?
O1A C2A H2AB . . 109.4 ?
C1A C2A H2AB . . 109.4 ?
H2AA C2A H2AB . . 108.0 ?
O1A C3A C4A . . 111.35(16) ?
O1A C3A H3AA . . 109.4 ?
C4A C3A H3AA . . 109.4 ?
O1A C3A H3AB . . 109.4 ?
C4A C3A H3AB . . 109.4 ?
H3AA C3A H3AB . . 108.0 ?
N1A C4A C3A . . 109.15(15) ?
N1A C4A H4AA . . 109.8 ?
C3A C4A H4AA . . 109.8 ?
N1A C4A H4AB . . 109.8 ?
C3A C4A H4AB . . 109.8 ?
H4AA C4A H4AB . . 108.3 ?
N1A C5A N2A . . 116.59(15) ?
N1A C5A H5AA . . 108.1 ?
N2A C5A H5AA . . 108.1 ?
N1A C5A H5AB . . 108.1 ?
N2A C5A H5AB . . 108.1 ?
H5AA C5A H5AB . . 107.3 ?
N2A C6A N4A . . 102.74(14) ?
N2A C6A S1A . . 126.88(14) ?
N4A C6A S1A . . 130.37(13) ?
N3A C7A N4A . . 110.73(15) ?
N3A C7A C15A . . 125.90(15) ?
N4A C7A C15A . . 123.37(16) ?
N5A C8A C9A . . 119.57(16) ?
N5A C8A H8AA . . 120.2 ?
C9A C8A H8AA . . 120.2 ?
C10A C9A C14A . . 119.39(17) ?
C10A C9A C8A . . 118.07(15) ?
C14A C9A C8A . . 122.52(15) ?
C11A C10A C9A . . 120.99(16) ?
C11A C10A H10A . . 119.5 ?
C9A C10A H10A . . 119.5 ?
C10A C11A C12A . . 117.79(16) ?
C10A C11A H11A . . 121.1 ?
C12A C11A H11A . . 121.1 ?
C11A C12A C13A . . 123.17(17) ?
C11A C12A N6A . . 118.50(15) ?
C13A C12A N6A . . 118.33(16) ?
C14A C13A C12A . . 118.34(16) ?
C14A C13A H13A . . 120.8 ?
C12A C13A H13A . . 120.8 ?
C13A C14A C9A . . 120.31(16) ?
C13A C14A H14A . . 119.8 ?
C9A C14A H14A . . 119.8 ?
C7A C15A C16A . . 111.00(14) ?
C7A C15A C26A . . 110.41(16) ?
C16A C15A C26A . . 111.16(14) ?
C7A C15A H15A . . 108.0 ?
C16A C15A H15A . . 108.0 ?
C26A C15A H15A . . 108.0 ?
C17A C16A C21A . . 118.34(18) ?
C17A C16A C15A . . 120.76(16) ?
C21A C16A C15A . . 120.87(16) ?
C18A C17A C16A . . 120.63(16) ?
C18A C17A H17A . . 119.7 ?
C16A C17A H17A . . 119.7 ?
C17A C18A C19A . . 121.48(18) ?
C17A C18A H18A . . 119.3 ?
C19A C18A H18A . . 119.3 ?
C20A C19A C18A . . 117.81(18) ?
C20A C19A C22A . . 121.42(17) ?
C18A C19A C22A . . 120.74(18) ?
C21A C20A C19A . . 121.09(16) ?
C21A C20A H20A . . 119.5 ?
C19A C20A H20A . . 119.5 ?
C20A C21A C16A . . 120.65(17) ?
C20A C21A H21A . . 119.7 ?
C16A C21A H21A . . 119.7 ?
C19A C22A C23A . . 112.74(17) ?
C19A C22A H22A . . 109.0 ?
C23A C22A H22A . . 109.0 ?
C19A C22A H22B . . 109.0 ?
C23A C22A H22B . . 109.0 ?
H22A C22A H22B . . 107.8 ?
C25A C23A C24A . . 111.04(19) ?
C25A C23A C22A . . 111.87(18) ?
C24A C23A C22A . . 110.0(2) ?
C25A C23A H23A . . 107.9 ?
C24A C23A H23A . . 107.9 ?
C22A C23A H23A . . 107.9 ?
C23A C24A H24A . . 109.5 ?
C23A C24A H24B . . 109.5 ?
H24A C24A H24B . . 109.5 ?
C23A C24A H24C . . 109.5 ?
H24A C24A H24C . . 109.5 ?
H24B C24A H24C . . 109.5 ?
C23A C25A H25A . . 109.5 ?
C23A C25A H25B . . 109.5 ?
H25A C25A H25B . . 109.5 ?
C23A C25A H25C . . 109.5 ?
H25A C25A H25C . . 109.5 ?
H25B C25A H25C . . 109.5 ?
C15A C26A H26A . . 109.5 ?
C15A C26A H26B . . 109.5 ?
H26A C26A H26B . . 109.5 ?
C15A C26A H26C . . 109.5 ?
H26A C26A H26C . . 109.5 ?
H26B C26A H26C . . 109.5 ?
C3B O1B C2B . . 109.47(17) ?
C5B N1B C1B . . 113.34(14) ?
C5B N1B C4B . . 113.71(15) ?
C1B N1B C4B . . 110.06(15) ?
C6B N2B N3B . . 113.63(14) ?
C6B N2B C5B . . 124.40(15) ?
N3B N2B C5B . . 120.99(14) ?
C7B N3B N2B . . 104.62(14) ?
C7B N4B C6B . . 108.92(14) ?
C7B N4B N5B . . 120.03(14) ?
C6B N4B N5B . . 131.03(14) ?
C8B N5B N4B . . 116.47(14) ?
O2B N6B O3B . . 124.42(18) ?
O2B N6B C12B . . 117.97(18) ?
O3B N6B C12B . . 117.60(18) ?
N1B C1B C2B . . 110.51(15) ?
N1B C1B H1BA . . 109.5 ?
C2B C1B H1BA . . 109.5 ?
N1B C1B H1BB . . 109.5 ?
C2B C1B H1BB . . 109.5 ?
H1BA C1B H1BB . . 108.1 ?
O1B C2B C1B . . 111.46(18) ?
O1B C2B H2BA . . 109.3 ?
C1B C2B H2BA . . 109.3 ?
O1B C2B H2BB . . 109.3 ?
C1B C2B H2BB . . 109.3 ?
H2BA C2B H2BB . . 108.0 ?
O1B C3B C4B . . 111.32(16) ?
O1B C3B H3BA . . 109.4 ?
C4B C3B H3BA . . 109.4 ?
O1B C3B H3BB . . 109.4 ?
C4B C3B H3BB . . 109.4 ?
H3BA C3B H3BB . . 108.0 ?
N1B C4B C3B . . 108.88(17) ?
N1B C4B H4BA . . 109.9 ?
C3B C4B H4BA . . 109.9 ?
N1B C4B H4BB . . 109.9 ?
C3B C4B H4BB . . 109.9 ?
H4BA C4B H4BB . . 108.3 ?
N1B C5B N2B . . 114.58(15) ?
N1B C5B H5BA . . 108.6 ?
N2B C5B H5BA . . 108.6 ?
N1B C5B H5BB . . 108.6 ?
N2B C5B H5BB . . 108.6 ?
H5BA C5B H5BB . . 107.6 ?
N2B C6B N4B . . 102.29(15) ?
N2B C6B S1B . . 128.04(14) ?
N4B C6B S1B . . 129.42(13) ?
N3B C7B N4B . . 110.39(15) ?
N3B C7B C15B . . 126.41(15) ?
N4B C7B C15B . . 123.18(14) ?
N5B C8B C9B . . 119.14(16) ?
N5B C8B H8BA . . 120.4 ?
C9B C8B H8BA . . 120.4 ?
C14B C9B C10B . . 120.12(16) ?
C14B C9B C8B . . 121.56(16) ?
C10B C9B C8B . . 118.32(16) ?
C11B C10B C9B . . 120.24(17) ?
C11B C10B H10B . . 119.9 ?
C9B C10B H10B . . 119.9 ?
C12B C11B C10B . . 118.00(17) ?
C12B C11B H11B . . 121.0 ?
C10B C11B H11B . . 121.0 ?
C11B C12B C13B . . 123.11(16) ?
C11B C12B N6B . . 118.55(17) ?
C13B C12B N6B . . 118.34(17) ?
C14B C13B C12B . . 118.41(17) ?
C14B C13B H13B . . 120.8 ?
C12B C13B H13B . . 120.8 ?
C13B C14B C9B . . 120.03(16) ?
C13B C14B H14B . . 120.0 ?
C9B C14B H14B . . 120.0 ?
C7B C15B C16B . . 110.80(14) ?
C7B C15B C26B . . 110.48(14) ?
C16B C15B C26B . . 111.55(15) ?
C7B C15B H15B . . 108.0 ?
C16B C15B H15B . . 108.0 ?
C26B C15B H15B . . 108.0 ?
C21B C16B C17B . . 118.29(16) ?
C21B C16B C15B . . 120.76(15) ?
C17B C16B C15B . . 120.92(15) ?
C18B C17B C16B . . 120.54(16) ?
C18B C17B H17B . . 119.7 ?
C16B C17B H17B . . 119.7 ?
C17B C18B C19B . . 121.29(16) ?
C17B C18B H18B . . 119.4 ?
C19B C18B H18B . . 119.4 ?
C20B C19B C18B . . 117.76(16) ?
C20B C19B C22B . . 121.53(16) ?
C18B C19B C22B . . 120.70(16) ?
C21B C20B C19B . . 121.32(16) ?
C21B C20B H20B . . 119.3 ?
C19B C20B H20B . . 119.3 ?
C20B C21B C16B . . 120.78(16) ?
C20B C21B H21B . . 119.6 ?
C16B C21B H21B . . 119.6 ?
C19B C22B C23B . . 114.17(14) ?
C19B C22B H22C . . 108.7 ?
C23B C22B H22C . . 108.7 ?
C19B C22B H22D . . 108.7 ?
C23B C22B H22D . . 108.7 ?
H22C C22B H22D . . 107.6 ?
C24B C23B C25B . . 111.29(15) ?
C24B C23B C22B . . 109.62(15) ?
C25B C23B C22B . . 110.98(15) ?
C24B C23B H23B . . 108.3 ?
C25B C23B H23B . . 108.3 ?
C22B C23B H23B . . 108.3 ?
C23B C24B H24D . . 109.5 ?
C23B C24B H24E . . 109.5 ?
H24D C24B H24E . . 109.5 ?
C23B C24B H24F . . 109.5 ?
H24D C24B H24F . . 109.5 ?
H24E C24B H24F . . 109.5 ?
C23B C25B H25D . . 109.5 ?
C23B C25B H25E . . 109.5 ?
H25D C25B H25E . . 109.5 ?
C23B C25B H25F . . 109.5 ?
H25D C25B H25F . . 109.5 ?
H25E C25B H25F . . 109.5 ?
C15B C26B H26D . . 109.5 ?
C15B C26B H26E . . 109.5 ?
H26D C26B H26E . . 109.5 ?
C15B C26B H26F . . 109.5 ?
H26D C26B H26F . . 109.5 ?
H26E C26B H26F . . 109.5 ?

loop_
_geom_bond_atom_site_label_1
_geom_bond_atom_site_label_2
_geom_bond_site_symmetry_2
_geom_bond_distance
_geom_bond_publ_flag
S1A C6A . 1.6747(17) ?
O1A C3A . 1.423(3) ?
O1A C2A . 1.424(3) ?
O2A N6A . 1.225(2) ?
O3A N6A . 1.228(2) ?
N1A C5A . 1.439(2) ?
N1A C1A . 1.464(2) ?
N1A C4A . 1.467(2) ?
N2A C6A . 1.352(2) ?
N2A N3A . 1.3836(19) ?
N2A C5A . 1.467(2) ?
N3A C7A . 1.297(2) ?
N4A N5A . 1.384(2) ?
N4A C7A . 1.389(2) ?
N4A C6A . 1.391(2) ?
N5A C8A . 1.280(2) ?
N6A C12A . 1.469(2) ?
C1A C2A . 1.519(3) ?
C1A H1AA . 0.9700 ?
C1A H1AB . 0.9700 ?
C2A H2AA . 0.9700 ?
C2A H2AB . 0.9700 ?
C3A C4A . 1.508(3) ?
C3A H3AA . 0.9700 ?
C3A H3AB . 0.9700 ?
C4A H4AA . 0.9700 ?
C4A H4AB . 0.9700 ?
C5A H5AA . 0.9700 ?
C5A H5AB . 0.9700 ?
C7A C15A . 1.497(2) ?
C8A C9A . 1.466(3) ?
C8A H8AA . 0.9300 ?
C9A C10A . 1.401(2) ?
C9A C14A . 1.401(2) ?
C10A C11A . 1.383(3) ?
C10A H10A . 0.9300 ?
C11A C12A . 1.384(2) ?
C11A H11A . 0.9300 ?
C12A C13A . 1.385(2) ?
C13A C14A . 1.384(3) ?
C13A H13A . 0.9300 ?
C14A H14A . 0.9300 ?
C15A C16A . 1.521(3) ?
C15A C26A . 1.536(2) ?
C15A H15A . 0.9800 ?
C16A C17A . 1.391(3) ?
C16A C21A . 1.402(2) ?
C17A C18A . 1.385(3) ?
C17A H17A . 0.9300 ?
C18A C19A . 1.397(3) ?
C18A H18A . 0.9300 ?
C19A C20A . 1.393(3) ?
C19A C22A . 1.504(3) ?
C20A C21A . 1.389(3) ?
C20A H20A . 0.9300 ?
C21A H21A . 0.9300 ?
C22A C23A . 1.539(3) ?
C22A H22A . 0.9700 ?
C22A H22B . 0.9700 ?
C23A C25A . 1.517(3) ?
C23A C24A . 1.525(3) ?
C23A H23A . 0.9800 ?
C24A H24A . 0.9600 ?
C24A H24B . 0.9600 ?
C24A H24C . 0.9600 ?
C25A H25A . 0.9600 ?
C25A H25B . 0.9600 ?
C25A H25C . 0.9600 ?
C26A H26A . 0.9600 ?
C26A H26B . 0.9600 ?
C26A H26C . 0.9600 ?
S1B C6B . 1.6777(19) ?
O1B C3B . 1.422(3) ?
O1B C2B . 1.428(3) ?
O2B N6B . 1.224(3) ?
O3B N6B . 1.234(2) ?
N1B C5B . 1.439(2) ?
N1B C1B . 1.470(2) ?
N1B C4B . 1.470(3) ?
N2B C6B . 1.352(2) ?
N2B N3B . 1.385(2) ?
N2B C5B . 1.480(2) ?
N3B C7B . 1.303(2) ?
N4B C7B . 1.383(2) ?
N4B C6B . 1.390(2) ?
N4B N5B . 1.3939(18) ?
N5B C8B . 1.279(2) ?
N6B C12B . 1.467(2) ?
C1B C2B . 1.512(3) ?
C1B H1BA . 0.9700 ?
C1B H1BB . 0.9700 ?
C2B H2BA . 0.9700 ?
C2B H2BB . 0.9700 ?
C3B C4B . 1.509(3) ?
C3B H3BA . 0.9700 ?
C3B H3BB . 0.9700 ?
C4B H4BA . 0.9700 ?
C4B H4BB . 0.9700 ?
C5B H5BA . 0.9700 ?
C5B H5BB . 0.9700 ?
C7B C15B . 1.502(2) ?
C8B C9B . 1.469(2) ?
C8B H8BA . 0.9300 ?
C9B C14B . 1.396(2) ?
C9B C10B . 1.398(2) ?
C10B C11B . 1.390(2) ?
C10B H10B . 0.9300 ?
C11B C12B . 1.380(3) ?
C11B H11B . 0.9300 ?
C12B C13B . 1.385(3) ?
C13B C14B . 1.384(2) ?
C13B H13B . 0.9300 ?
C14B H14B . 0.9300 ?
C15B C16B . 1.517(2) ?
C15B C26B . 1.533(2) ?
C15B H15B . 0.9800 ?
C16B C21B . 1.394(2) ?
C16B C17B . 1.400(2) ?
C17B C18B . 1.388(3) ?
C17B H17B . 0.9300 ?
C18B C19B . 1.398(2) ?
C18B H18B . 0.9300 ?
C19B C20B . 1.393(2) ?
C19B C22B . 1.507(2) ?
C20B C21B . 1.388(3) ?
C20B H20B . 0.9300 ?
C21B H21B . 0.9300 ?
C22B C23B . 1.539(3) ?
C22B H22C . 0.9700 ?
C22B H22D . 0.9700 ?
C23B C24B . 1.525(3) ?
C23B C25B . 1.526(2) ?
C23B H23B . 0.9800 ?
C24B H24D . 0.9600 ?
C24B H24E . 0.9600 ?
C24B H24F . 0.9600 ?
C25B H25D . 0.9600 ?
C25B H25E . 0.9600 ?
C25B H25F . 0.9600 ?
C26B H26D . 0.9600 ?
C26B H26E . 0.9600 ?
C26B H26F . 0.9600 ?

loop_
_geom_hbond_atom_site_label_D
_geom_hbond_atom_site_label_H
_geom_hbond_atom_site_label_A
_geom_hbond_site_symmetry_A
_geom_hbond_distance_DH
_geom_hbond_distance_HA
_geom_hbond_distance_DA
_geom_hbond_angle_DHA
_geom_hbond_publ_flag
C4A H4AB O3A 2_667 0.97 2.53 3.450(3) 157 y
C5A H5AB O3B 1_656 0.97 2.56 3.221(3) 126 y
C8A H8AA S1A 1_555 0.93 2.43 3.186(2) 138 y
C13A H13A O3A 2_567 0.93 2.43 3.064(3) 125 y
C13B H13B N1A 1_454 0.93 2.55 3.332(2) 141 y
C15A H15A O1A 1_455 0.98 2.27 3.212(2) 161 y
C5B H5BA S1B 1_555 0.97 2.83 3.252(2) 107 n
C8B H8BA S1B 1_555 0.93 2.55 3.1823(19) 125 y
C22B H22D S1A 1_454 0.97 2.86 3.801(2) 163 y
N6A O2A Cg1 2_667 1.225(2) 3.0012(17) 3.6928(19) 115.19(12) y
C11A H11A Cg2 2_667 0.93 2.52 3.405(2) 158 y

loop_
_geom_torsion_atom_site_label_1
_geom_torsion_atom_site_label_2
_geom_torsion_atom_site_label_3
_geom_torsion_atom_site_label_4
_geom_torsion_site_symmetry_1
_geom_torsion_site_symmetry_2
_geom_torsion_site_symmetry_3
_geom_torsion_site_symmetry_4
_geom_torsion
_geom_torsion_publ_flag
C6A N2A N3A C7A . . . . 1.26(19) ?
C5A N2A N3A C7A . . . . 170.29(15) ?
C7A N4A N5A C8A . . . . -178.80(16) ?
C6A N4A N5A C8A . . . . 4.7(3) ?
C5A N1A C1A C2A . . . . -173.33(17) ?
C4A N1A C1A C2A . . . . 56.5(2) ?
C3A O1A C2A C1A . . . . 60.5(2) ?
N1A C1A C2A O1A . . . . -58.7(2) ?
C2A O1A C3A C4A . . . . -60.2(2) ?
C5A N1A C4A C3A . . . . 173.79(16) ?
C1A N1A C4A C3A . . . . -56.4(2) ?
O1A C3A C4A N1A . . . . 58.0(2) ?
C1A N1A C5A N2A . . . . -58.7(2) ?
C4A N1A C5A N2A . . . . 69.8(2) ?
C6A N2A C5A N1A . . . . -98.3(2) ?
N3A N2A C5A N1A . . . . 94.32(18) ?
N3A N2A C6A N4A . . . . -1.32(19) ?
C5A N2A C6A N4A . . . . -169.22(16) ?
N3A N2A C6A S1A . . . . 177.59(13) ?
C5A N2A C6A S1A . . . . 9.7(3) ?
N5A N4A C6A N2A . . . . 177.62(17) ?
C7A N4A C6A N2A . . . . 0.86(18) ?
N5A N4A C6A S1A . . . . -1.2(3) ?
C7A N4A C6A S1A . . . . -177.99(14) ?
N2A N3A C7A N4A . . . . -0.63(19) ?
N2A N3A C7A C15A . . . . 179.58(16) ?
N5A N4A C7A N3A . . . . -177.44(14) ?
C6A N4A C7A N3A . . . . -0.1(2) ?
N5A N4A C7A C15A . . . . 2.3(2) ?
C6A N4A C7A C15A . . . . 179.64(16) ?
N4A N5A C8A C9A . . . . 179.47(15) ?
N5A C8A C9A C10A . . . . -179.63(17) ?
N5A C8A C9A C14A . . . . -1.0(3) ?
C14A C9A C10A C11A . . . . -0.4(3) ?
C8A C9A C10A C11A . . . . 178.28(17) ?
C9A C10A C11A C12A . . . . 1.0(3) ?
C10A C11A C12A C13A . . . . -0.7(3) ?
C10A C11A C12A N6A . . . . 179.12(16) ?
O2A N6A C12A C11A . . . . 21.0(2) ?
O3A N6A C12A C11A . . . . -158.05(18) ?
O2A N6A C12A C13A . . . . -159.17(17) ?
O3A N6A C12A C13A . . . . 21.8(3) ?
C11A C12A C13A C14A . . . . -0.2(3) ?
N6A C12A C13A C14A . . . . 179.95(16) ?
C12A C13A C14A C9A . . . . 0.8(3) ?
C10A C9A C14A C13A . . . . -0.5(3) ?
C8A C9A C14A C13A . . . . -179.18(17) ?
N3A C7A C15A C16A . . . . -99.4(2) ?
N4A C7A C15A C16A . . . . 80.9(2) ?
N3A C7A C15A C26A . . . . 24.4(2) ?
N4A C7A C15A C26A . . . . -155.41(16) ?
C7A C15A C16A C17A . . . . -122.66(17) ?
C26A C15A C16A C17A . . . . 114.03(18) ?
C7A C15A C16A C21A . . . . 59.1(2) ?
C26A C15A C16A C21A . . . . -64.3(2) ?
C21A C16A C17A C18A . . . . 0.6(2) ?
C15A C16A C17A C18A . . . . -177.77(15) ?
C16A C17A C18A C19A . . . . 0.3(3) ?
C17A C18A C19A C20A . . . . -1.0(3) ?
C17A C18A C19A C22A . . . . 177.05(16) ?
C18A C19A C20A C21A . . . . 0.9(3) ?
C22A C19A C20A C21A . . . . -177.15(16) ?
C19A C20A C21A C16A . . . . -0.1(3) ?
C17A C16A C21A C20A . . . . -0.7(2) ?
C15A C16A C21A C20A . . . . 177.66(15) ?
C20A C19A C22A C23A . . . . 102.2(2) ?
C18A C19A C22A C23A . . . . -75.7(2) ?
C19A C22A C23A C25A . . . . -60.2(2) ?
C19A C22A C23A C24A . . . . 175.88(19) ?
C6B N2B N3B C7B . . . . 0.14(19) ?
C5B N2B N3B C7B . . . . -169.00(15) ?
C7B N4B N5B C8B . . . . -154.02(16) ?
C6B N4B N5B C8B . . . . 27.8(2) ?
C5B N1B C1B C2B . . . . 176.37(17) ?
C4B N1B C1B C2B . . . . -55.0(2) ?
C3B O1B C2B C1B . . . . -58.5(2) ?
N1B C1B C2B O1B . . . . 56.2(2) ?
C2B O1B C3B C4B . . . . 61.0(2) ?
C5B N1B C4B C3B . . . . -175.09(15) ?
C1B N1B C4B C3B . . . . 56.5(2) ?
O1B C3B C4B N1B . . . . -60.3(2) ?
C1B N1B C5B N2B . . . . 52.5(2) ?
C4B N1B C5B N2B . . . . -74.16(19) ?
C6B N2B C5B N1B . . . . -90.8(2) ?
N3B N2B C5B N1B . . . . 77.1(2) ?
N3B N2B C6B N4B . . . . -2.46(18) ?
C5B N2B C6B N4B . . . . 166.25(15) ?
N3B N2B C6B S1B . . . . 172.11(12) ?
C5B N2B C6B S1B . . . . -19.2(2) ?
C7B N4B C6B N2B . . . . 3.77(17) ?
N5B N4B C6B N2B . . . . -177.93(15) ?
C7B N4B C6B S1B . . . . -170.69(13) ?
N5B N4B C6B S1B . . . . 7.6(3) ?
N2B N3B C7B N4B . . . . 2.35(18) ?
N2B N3B C7B C15B . . . . -178.88(15) ?
C6B N4B C7B N3B . . . . -4.03(19) ?
N5B N4B C7B N3B . . . . 177.45(14) ?
C6B N4B C7B C15B . . . . 177.16(15) ?
N5B N4B C7B C15B . . . . -1.4(2) ?
N4B N5B C8B C9B . . . . 179.34(14) ?
N5B C8B C9B C14B . . . . -8.0(3) ?
N5B C8B C9B C10B . . . . 172.27(17) ?
C14B C9B C10B C11B . . . . 0.6(3) ?
C8B C9B C10B C11B . . . . -179.69(17) ?
C9B C10B C11B C12B . . . . 1.8(3) ?
C10B C11B C12B C13B . . . . -2.1(3) ?
C10B C11B C12B N6B . . . . 178.35(18) ?
O2B N6B C12B C11B . . . . 27.0(3) ?
O3B N6B C12B C11B . . . . -152.71(19) ?
O2B N6B C12B C13B . . . . -152.5(2) ?
O3B N6B C12B C13B . . . . 27.8(3) ?
C11B C12B C13B C14B . . . . 0.0(3) ?
N6B C12B C13B C14B . . . . 179.46(17) ?
C12B C13B C14B C9B . . . . 2.5(3) ?
C10B C9B C14B C13B . . . . -2.8(3) ?
C8B C9B C14B C13B . . . . 177.46(16) ?
N3B C7B C15B C16B . . . . -113.39(18) ?
N4B C7B C15B C16B . . . . 65.2(2) ?
N3B C7B C15B C26B . . . . 10.8(2) ?
N4B C7B C15B C26B . . . . -170.62(15) ?
C7B C15B C16B C21B . . . . 47.1(2) ?
C26B C15B C16B C21B . . . . -76.4(2) ?
C7B C15B C16B C17B . . . . -134.77(17) ?
C26B C15B C16B C17B . . . . 101.69(19) ?
C21B C16B C17B C18B . . . . -0.5(3) ?
C15B C16B C17B C18B . . . . -178.69(17) ?
C16B C17B C18B C19B . . . . -0.7(3) ?
C17B C18B C19B C20B . . . . 1.3(3) ?
C17B C18B C19B C22B . . . . -179.32(17) ?
C18B C19B C20B C21B . . . . -0.7(3) ?
C22B C19B C20B C21B . . . . 179.96(17) ?
C19B C20B C21B C16B . . . . -0.5(3) ?
C17B C16B C21B C20B . . . . 1.1(3) ?
C15B C16B C21B C20B . . . . 179.32(17) ?
C20B C19B C22B C23B . . . . 105.08(19) ?
C18B C19B C22B C23B . . . . -74.2(2) ?
C19B C22B C23B C24B . . . . -179.82(14) ?
C19B C22B C23B C25B . . . . -56.47(19) ?
